data_4334851
loop_
_publ_author_name
'Robert D. Kennedy'
'Charles W. Machan'
'C. Michael McGuirk'
'Mari S. Rosen'
'Charlotte L. Stern'
'Amy A. Sarjeant'
'Chad A. Mirkin'

_publ_contact_author_name
;
;
_publ_section_title
;
 General Strategy for the Synthesis of Rigid Weak-Link Approach
 Platinum(II) Complexes: Tweezers, Triple-Layer Complexes, and Macrocycles
;
_journal_name_full 'Inorganic Chemistry'
_journal_page_first 5876
_journal_page_last 5888
_journal_paper_doi 10.1021/ic302855f
_journal_volume 52
_journal_year 2013
_chemical_formula_moiety 'C74 H66 F4 P4 Pt2 S4, 4(F6 P), 4(C H3 N O2)'
_chemical_formula_sum 'C78 H78 F28 N4 O8 P8 Pt2 S4'
_chemical_formula_weight 2497.62
_chemical_name_systematic
;
 ? 
;
_space_group_crystal_system monoclinic
_space_group_IT_number 11
_space_group_name_Hall '-P 2yb'
_space_group_name_H-M_alt 'P 1 21/m 1'
_symmetry_space_group_name_Hall '-P 2yb'
_symmetry_space_group_name_H-M 'P 1 21/m 1'
_atom_sites_solution_hydrogens geom
_atom_sites_solution_primary direct
_atom_sites_solution_secondary difmap
_audit_creation_date 2012-04-10
_audit_creation_method
;
  Olex2 1.1
  (compiled Nov  1 2011 20:42:30, GUI svn.r3906)
;
_cell_angle_alpha 90.00
_cell_angle_beta 96.6200(10)
_cell_angle_gamma 90.00
_cell_formula_units_Z 2
_cell_length_a 13.2613(3)
_cell_length_b 18.7487(5)
_cell_length_c 18.4005(5)
_cell_measurement_reflns_used 9837
_cell_measurement_temperature 100(2)
_cell_measurement_theta_max 64.20
_cell_measurement_theta_min 2.42
_cell_volume 4544.5(2)
_computing_cell_refinement 'SAINT V7.23A (Bruker, 2005)'
_computing_data_collection 'APEX2 V2.1-4 (Bruker, 2007)'
_computing_data_reduction 'Bruker SAINT'
_computing_molecular_graphics
;
O. V. Dolomanov, L. J. Bourhis, R. J. Gildea, J. A. K. Howard and H. Puschmann,
OLEX2: a complete structure solution, refinement and analysis program.
J. Appl. Cryst. (2009). 42, 339-341.
;
_computing_publication_material
;
O. V. Dolomanov, L. J. Bourhis, R. J. Gildea, J. A. K. Howard and H. Puschmann,
OLEX2: a complete structure solution, refinement and analysis program.
J. Appl. Cryst. (2009). 42, 339-341.
;
_computing_structure_refinement
;
XL, G.M. Sheldrick, Acta Cryst.
(2008). A64, 112-122
;
_computing_structure_solution
;
XS, G.M. Sheldrick, Acta Cryst.
(2008). A64, 112-122
;
_diffrn_ambient_temperature 99.99
_diffrn_detector_area_resol_mean 8
_diffrn_measured_fraction_theta_full 0.989
_diffrn_measured_fraction_theta_max 0.989
_diffrn_measurement_device_type 'Bruker Kappa APEX CCD area detector'
_diffrn_measurement_method '\w and \f scans'
_diffrn_radiation_monochromator 'Quazar optics'
_diffrn_radiation_type CuK\a
_diffrn_radiation_wavelength 1.54184
_diffrn_reflns_av_R_equivalents 0.0376
_diffrn_reflns_av_unetI/netI 0.0247
_diffrn_reflns_limit_h_max 15
_diffrn_reflns_limit_h_min -14
_diffrn_reflns_limit_k_max 21
_diffrn_reflns_limit_k_min -16
_diffrn_reflns_limit_l_max 21
_diffrn_reflns_limit_l_min -21
_diffrn_reflns_number 46756
_diffrn_reflns_theta_full 64.64
_diffrn_reflns_theta_max 64.64
_diffrn_reflns_theta_min 2.42
_diffrn_source microsource
_diffrn_source_current 0.64
_diffrn_source_power 0.0285824
_diffrn_source_voltage 44.66
_exptl_absorpt_coefficient_mu 8.883
_exptl_absorpt_correction_T_max 0.7525
_exptl_absorpt_correction_T_min 0.4991
_exptl_absorpt_correction_type multi-scan
_exptl_absorpt_process_details
;
SADABS-2008/1 (Bruker,2008) was used for absorption correction.
R(int) was 0.0782 before and 0.0499 after correction.
The Ratio of minimum to maximum transmission is 0.6633.
The \l/2 correction factor is 0.0015.
;
_exptl_crystal_colour colourless
_exptl_crystal_colour_primary colourless
_exptl_crystal_density_diffrn 1.825
_exptl_crystal_description needle
_exptl_crystal_F_000 2460
_exptl_crystal_size_max 0.317
_exptl_crystal_size_mid 0.093
_exptl_crystal_size_min 0.06
_refine_diff_density_max 1.598
_refine_diff_density_min -0.946
_refine_diff_density_rms 0.105
_refine_ls_extinction_method none
_refine_ls_goodness_of_fit_ref 1.093
_refine_ls_hydrogen_treatment constr
_refine_ls_matrix_type full
_refine_ls_number_parameters 646
_refine_ls_number_reflns 7843
_refine_ls_number_restraints 0
_refine_ls_restrained_S_all 1.093
_refine_ls_R_factor_all 0.0372
_refine_ls_R_factor_gt 0.0334
_refine_ls_shift/su_max 0.001
_refine_ls_shift/su_mean 0.000
_refine_ls_structure_factor_coef Fsqd
_refine_ls_weighting_details 'calc w=1/[\s^2^(Fo^2^)+(0.0388P)^2^+13.5134P] where P=(Fo^2^+2Fc^2^)/3'
_refine_ls_weighting_scheme calc
_refine_ls_wR_factor_gt 0.0856
_refine_ls_wR_factor_ref 0.0883
_reflns_number_gt 7162
_reflns_number_total 7843
_reflns_threshold_expression >2sigma(I)
_cod_data_source_file ic302855f_si_002_06.cif
_cod_data_source_block 34
_cod_database_code 4334851

loop_
_space_group_symop_id
_space_group_symop_operation_xyz
1 'x, y, z'
2 '-x, y+1/2, -z'
3 '-x, -y, -z'
4 'x, -y-1/2, z'

loop_
_atom_site_label
_atom_site_type_symbol
_atom_site_fract_x
_atom_site_fract_y
_atom_site_fract_z
_atom_site_U_iso_or_equiv
_atom_site_adp_type
_atom_site_occupancy
_atom_site_symmetry_multiplicity
_atom_site_calc_flag
_atom_site_refinement_flags
_atom_site_disorder_assembly
_atom_site_disorder_group
Pt1 Pt 0.225004(12) 0.495887(9) 0.203663(9) 0.02460(8) Uani 1 1 d . . .
S1 S 0.25237(8) 0.57098(6) 0.10650(6) 0.0321(2) Uani 1 1 d . . .
S2 S 0.13305(8) 0.41447(6) 0.12497(5) 0.0286(2) Uani 1 1 d . . .
P1 P 0.34380(8) 0.56272(6) 0.27138(6) 0.0283(2) Uani 1 1 d . . .
P2 P 0.16229(8) 0.43426(6) 0.29541(6) 0.0277(2) Uani 1 1 d . . .
F1 F -0.01856(19) 0.53480(14) 0.14077(13) 0.0356(6) Uani 1 1 d . . .
F2 F -0.12580(18) 0.60623(13) 0.03303(13) 0.0342(6) Uani 1 1 d . . .
C1 C 0.3531(4) 0.6451(2) 0.2195(3) 0.0368(10) Uani 1 1 d . . .
H1A H 0.2922 0.6749 0.2227 0.044 Uiso 1 1 calc R . .
H1B H 0.4135 0.6726 0.2401 0.044 Uiso 1 1 calc R . .
C2 C 0.3618(3) 0.6262(3) 0.1403(3) 0.0376(11) Uani 1 1 d . . .
H2A H 0.4256 0.5998 0.1366 0.045 Uiso 1 1 calc R . .
H2B H 0.3627 0.6702 0.1106 0.045 Uiso 1 1 calc R . .
C3 C 0.2971(3) 0.5236(3) 0.0326(2) 0.0361(10) Uani 1 1 d . . .
C4 C 0.2628(4) 0.5481(3) -0.0375(3) 0.0444(12) Uani 1 1 d . . .
H4 H 0.2186 0.5880 -0.0441 0.053 Uiso 1 1 calc R . .
C5 C 0.2938(5) 0.5137(4) -0.0967(3) 0.0591(16) Uani 1 1 d . . .
H5 H 0.2703 0.5295 -0.1447 0.071 Uiso 1 1 calc R . .
C6 C 0.3585(5) 0.4565(4) -0.0871(3) 0.0607(16) Uani 1 1 d . . .
H6 H 0.3801 0.4334 -0.1286 0.073 Uiso 1 1 calc R . .
C7 C 0.3924(4) 0.4324(3) -0.0178(3) 0.0528(14) Uani 1 1 d . . .
H7 H 0.4371 0.3926 -0.0118 0.063 Uiso 1 1 calc R . .
C8 C 0.3617(4) 0.4658(3) 0.0434(3) 0.0419(12) Uani 1 1 d . . .
H8 H 0.3845 0.4493 0.0913 0.050 Uiso 1 1 calc R . .
C9 C 0.3284(3) 0.5892(2) 0.3642(3) 0.0339(10) Uani 1 1 d . . .
C10 C 0.2490(4) 0.6347(3) 0.3765(3) 0.0464(12) Uani 1 1 d . . .
H10 H 0.2053 0.6532 0.3364 0.056 Uiso 1 1 calc R . .
C11 C 0.2338(4) 0.6528(3) 0.4478(3) 0.0550(14) Uani 1 1 d . . .
H11 H 0.1794 0.6836 0.4562 0.066 Uiso 1 1 calc R . .
C12 C 0.2971(4) 0.6266(3) 0.5062(3) 0.0520(14) Uani 1 1 d . . .
H12 H 0.2871 0.6394 0.5547 0.062 Uiso 1 1 calc R . .
C13 C 0.3740(4) 0.5821(4) 0.4938(3) 0.0583(16) Uani 1 1 d . . .
H13 H 0.4177 0.5639 0.5341 0.070 Uiso 1 1 calc R . .
C14 C 0.3902(4) 0.5624(3) 0.4226(3) 0.0472(13) Uani 1 1 d . . .
H14 H 0.4438 0.5307 0.4148 0.057 Uiso 1 1 calc R . .
C15 C 0.4672(3) 0.5207(2) 0.2743(2) 0.0295(9) Uani 1 1 d . . .
C16 C 0.5548(3) 0.5606(3) 0.2931(2) 0.0365(11) Uani 1 1 d . . .
H16 H 0.5501 0.6102 0.3028 0.044 Uiso 1 1 calc R . .
C17 C 0.6487(3) 0.5279(3) 0.2977(3) 0.0385(11) Uani 1 1 d . . .
H17 H 0.7085 0.5554 0.3094 0.046 Uiso 1 1 calc R . .
C18 C 0.6562(3) 0.4552(3) 0.2855(2) 0.0370(11) Uani 1 1 d . . .
H18 H 0.7208 0.4327 0.2912 0.044 Uiso 1 1 calc R . .
C19 C 0.5700(4) 0.4157(3) 0.2650(3) 0.0403(11) Uani 1 1 d . . .
H19 H 0.5752 0.3661 0.2556 0.048 Uiso 1 1 calc R . .
C20 C 0.4758(3) 0.4484(3) 0.2583(3) 0.0374(11) Uani 1 1 d . . .
H20 H 0.4166 0.4215 0.2427 0.045 Uiso 1 1 calc R . .
C21 C 0.0449(3) 0.3725(2) 0.1815(2) 0.0340(10) Uani 1 1 d . . .
H21A H -0.0105 0.4059 0.1894 0.041 Uiso 1 1 calc R . .
H21B H 0.0148 0.3292 0.1570 0.041 Uiso 1 1 calc R . .
C22 C 0.1045(3) 0.3533(2) 0.2531(2) 0.0315(10) Uani 1 1 d . . .
H22A H 0.1580 0.3184 0.2450 0.038 Uiso 1 1 calc R . .
H22B H 0.0591 0.3314 0.2859 0.038 Uiso 1 1 calc R . .
C23 C 0.0589(3) 0.4812(3) 0.3296(2) 0.0327(10) Uani 1 1 d . . .
C24 C 0.0015(3) 0.4473(3) 0.3788(3) 0.0415(11) Uani 1 1 d . . .
H24 H 0.0145 0.3990 0.3923 0.050 Uiso 1 1 calc R . .
C25 C -0.0739(4) 0.4849(3) 0.4074(3) 0.0492(13) Uani 1 1 d . . .
H25 H -0.1133 0.4621 0.4406 0.059 Uiso 1 1 calc R . .
C26 C -0.0929(4) 0.5548(3) 0.3886(3) 0.0498(14) Uani 1 1 d . . .
H26 H -0.1432 0.5807 0.4104 0.060 Uiso 1 1 calc R . .
C27 C -0.0390(4) 0.5877(3) 0.3379(3) 0.0504(13) Uani 1 1 d . . .
H27 H -0.0541 0.6355 0.3234 0.061 Uiso 1 1 calc R . .
C28 C 0.0366(4) 0.5511(3) 0.3087(3) 0.0401(11) Uani 1 1 d . . .
H28 H 0.0738 0.5737 0.2740 0.048 Uiso 1 1 calc R . .
C29 C 0.2469(3) 0.4056(3) 0.3738(2) 0.0379(11) Uani 1 1 d . . .
C30 C 0.2400(4) 0.4327(4) 0.4424(3) 0.0551(15) Uani 1 1 d . . .
H30 H 0.1883 0.4661 0.4499 0.066 Uiso 1 1 calc R . .
C31 C 0.3085(5) 0.4111(5) 0.5005(3) 0.076(2) Uani 1 1 d . . .
H31 H 0.3028 0.4293 0.5480 0.091 Uiso 1 1 calc R . .
C32 C 0.3841(5) 0.3642(5) 0.4908(4) 0.083(3) Uani 1 1 d . . .
H32 H 0.4295 0.3488 0.5315 0.100 Uiso 1 1 calc R . .
C33 C 0.3944(5) 0.3394(4) 0.4219(4) 0.074(2) Uani 1 1 d . . .
H33 H 0.4491 0.3085 0.4144 0.089 Uiso 1 1 calc R . .
C34 C 0.3254(4) 0.3593(3) 0.3635(3) 0.0523(14) Uani 1 1 d . . .
H34 H 0.3317 0.3411 0.3160 0.063 Uiso 1 1 calc R . .
C35 C 0.0550(3) 0.4619(2) 0.0564(2) 0.0287(9) Uani 1 1 d . . .
C36 C -0.0091(3) 0.5172(2) 0.0713(2) 0.0296(9) Uani 1 1 d . . .
C37 C -0.0638(3) 0.5546(2) 0.0162(2) 0.0294(9) Uani 1 1 d . . .
P3 P 0.09057(12) 0.7500 -0.00232(9) 0.0339(4) Uani 1 2 d S . .
F3 F -0.0228(3) 0.7500 -0.0428(2) 0.0535(11) Uani 1 2 d S . .
F4 F 0.2042(3) 0.7500 0.0370(2) 0.0491(10) Uani 1 2 d S . .
F5 F 0.0606(2) 0.69005(16) 0.05191(17) 0.0543(8) Uani 1 1 d . . .
F6 F 0.1206(2) 0.6903(2) -0.05717(18) 0.0676(10) Uani 1 1 d . . .
P4 P 0.72912(16) 0.7500 0.31474(11) 0.0472(5) Uani 1 2 d S . .
F7 F 0.6118(4) 0.7500 0.2949(3) 0.0635(12) Uani 1 2 d S . .
F8 F 0.7184(3) 0.68934(18) 0.37356(18) 0.0660(9) Uani 1 1 d . . .
F9 F 0.8498(4) 0.7500 0.3360(3) 0.0577(11) Uani 1 2 d S . .
F10 F 0.7404(2) 0.80973(17) 0.25486(16) 0.0543(8) Uani 1 1 d . . .
P5 P 0.36887(13) 0.2500 0.15631(9) 0.0360(4) Uani 1 2 d S . .
F11 F 0.4485(4) 0.2500 0.2261(3) 0.0700(14) Uani 1 2 d S . .
F12 F 0.2905(5) 0.2500 0.0852(3) 0.106(2) Uani 1 2 d S . .
F13 F 0.3072(3) 0.3107(2) 0.1890(2) 0.0906(14) Uani 1 1 d . . .
F14 F 0.4344(4) 0.3089(3) 0.1230(3) 0.1135(17) Uani 1 1 d . . .
P6 P -0.15775(12) 0.2500 0.31295(9) 0.0343(4) Uani 1 2 d S . .
F15 F -0.2737(3) 0.2500 0.2825(3) 0.0665(13) Uani 1 2 d S A .
F16 F -0.0385(3) 0.2500 0.3445(2) 0.0424(9) Uani 1 2 d S A .
F17 F -0.1784(14) 0.2069(11) 0.3805(8) 0.136(10) Uani 0.50 1 d P A -1
F18 F -0.1306(12) 0.2884(9) 0.2438(7) 0.125(9) Uani 0.50 1 d P A -1
F19 F -0.1418(11) 0.1794(8) 0.2719(9) 0.106(7) Uani 0.50 1 d P A -1
F20 F -0.1711(11) 0.3196(8) 0.3527(11) 0.124(8) Uani 0.50 1 d P A -1
O1 O 0.4077(4) 0.6938(3) -0.0156(3) 0.111(2) Uani 1 1 d . . .
N1 N 0.3879(4) 0.7500 -0.0447(4) 0.0487(16) Uani 1 2 d S . .
C38 C 0.3378(6) 0.7500 -0.1178(4) 0.060(2) Uani 1 2 d S . .
H38A H 0.3786 0.7232 -0.1496 0.090 Uiso 0.50 1 calc PR B -1
H38B H 0.3296 0.7992 -0.1354 0.090 Uiso 0.50 1 calc PR B -1
H38C H 0.2710 0.7276 -0.1185 0.090 Uiso 0.50 1 calc PR B -1
O2 O 0.5560(3) 0.6920(3) 0.1423(3) 0.0758(13) Uani 1 1 d . . .
N2 N 0.5914(5) 0.7500 0.1255(4) 0.0581(18) Uani 1 2 d S . .
C39 C 0.6810(7) 0.7500 0.0856(5) 0.063(2) Uani 1 2 d S . .
H39A H 0.6627 0.7697 0.0365 0.094 Uiso 0.50 1 calc PR C -1
H39B H 0.7056 0.7010 0.0816 0.094 Uiso 0.50 1 calc PR C -1
H39C H 0.7345 0.7793 0.1120 0.094 Uiso 0.50 1 calc PR C -1
O3 O 0.0991(3) 0.6935(3) 0.2184(2) 0.0718(12) Uani 1 1 d . . .
N3 N 0.0559(5) 0.7500 0.2074(3) 0.0478(15) Uani 1 2 d S . .
C40 C -0.0520(6) 0.7500 0.1773(4) 0.064(3) Uani 1 2 d S . .
H40A H -0.0601 0.7242 0.1307 0.097 Uiso 0.50 1 calc PR D -1
H40B H -0.0754 0.7993 0.1694 0.097 Uiso 0.50 1 calc PR D -1
H40C H -0.0922 0.7265 0.2119 0.097 Uiso 0.50 1 calc PR D -1
O4 O 0.0092(4) 0.3079(3) 0.5130(3) 0.0957(19) Uani 1 1 d . . .
N4 N 0.0466(5) 0.2500 0.5025(3) 0.0515(16) Uani 1 2 d S . .
C41 C 0.1423(6) 0.2500 0.4733(5) 0.059(2) Uani 1 2 d S . .
H41A H 0.1334 0.2694 0.4235 0.089 Uiso 0.50 1 calc PR E -1
H41B H 0.1681 0.2011 0.4722 0.089 Uiso 0.50 1 calc PR E -1
H41C H 0.1909 0.2795 0.5042 0.089 Uiso 0.50 1 calc PR E -1

loop_
_atom_site_aniso_label
_atom_site_aniso_U_11
_atom_site_aniso_U_22
_atom_site_aniso_U_33
_atom_site_aniso_U_23
_atom_site_aniso_U_13
_atom_site_aniso_U_12
Pt1 0.02100(11) 0.02639(12) 0.02635(11) 0.00347(7) 0.00256(7) -0.00201(7)
S1 0.0307(5) 0.0334(6) 0.0327(5) 0.0088(4) 0.0048(4) -0.0011(4)
S2 0.0285(5) 0.0301(6) 0.0270(5) 0.0008(4) 0.0022(4) -0.0010(4)
P1 0.0239(5) 0.0287(6) 0.0325(6) 0.0007(4) 0.0035(4) -0.0030(4)
P2 0.0267(5) 0.0307(6) 0.0259(5) 0.0021(4) 0.0041(4) -0.0055(4)
F1 0.0401(14) 0.0418(15) 0.0250(12) -0.0049(11) 0.0043(10) 0.0059(12)
F2 0.0342(13) 0.0367(14) 0.0320(13) -0.0022(11) 0.0050(10) 0.0069(11)
C1 0.036(2) 0.026(2) 0.049(3) 0.003(2) 0.006(2) -0.0031(19)
C2 0.036(2) 0.034(3) 0.044(3) 0.011(2) 0.007(2) -0.009(2)
C3 0.032(2) 0.043(3) 0.034(2) 0.005(2) 0.0093(19) -0.005(2)
C4 0.042(3) 0.053(3) 0.039(3) 0.013(2) 0.007(2) -0.001(2)
C5 0.057(4) 0.087(5) 0.035(3) 0.012(3) 0.013(3) -0.002(3)
C6 0.059(4) 0.088(5) 0.039(3) -0.006(3) 0.023(3) 0.001(3)
C7 0.042(3) 0.066(4) 0.052(3) -0.004(3) 0.011(2) 0.007(3)
C8 0.038(3) 0.054(3) 0.035(3) 0.004(2) 0.006(2) 0.001(2)
C9 0.030(2) 0.032(2) 0.040(2) -0.004(2) 0.0065(19) -0.0061(19)
C10 0.049(3) 0.041(3) 0.049(3) -0.007(2) 0.004(2) 0.004(2)
C11 0.057(3) 0.051(3) 0.060(4) -0.014(3) 0.020(3) 0.007(3)
C12 0.052(3) 0.066(4) 0.040(3) -0.015(3) 0.013(2) -0.014(3)
C13 0.046(3) 0.088(5) 0.040(3) 0.000(3) 0.003(2) 0.002(3)
C14 0.035(3) 0.070(4) 0.036(3) -0.002(3) 0.006(2) 0.006(3)
C15 0.026(2) 0.032(2) 0.031(2) -0.0005(19) 0.0040(17) -0.0023(19)
C16 0.031(2) 0.042(3) 0.037(2) -0.006(2) 0.0065(19) -0.005(2)
C17 0.025(2) 0.053(3) 0.038(3) -0.005(2) 0.0042(19) -0.006(2)
C18 0.026(2) 0.054(3) 0.030(2) 0.001(2) 0.0034(18) 0.008(2)
C19 0.037(3) 0.035(3) 0.048(3) 0.000(2) 0.003(2) 0.007(2)
C20 0.030(2) 0.033(3) 0.049(3) 0.003(2) 0.002(2) -0.002(2)
C21 0.040(3) 0.033(3) 0.029(2) -0.0007(19) 0.0056(19) -0.013(2)
C22 0.030(2) 0.027(2) 0.038(2) 0.0018(19) 0.0080(18) -0.0043(18)
C23 0.030(2) 0.036(3) 0.031(2) -0.005(2) 0.0024(18) -0.005(2)
C24 0.035(3) 0.049(3) 0.042(3) -0.001(2) 0.012(2) -0.006(2)
C25 0.034(3) 0.069(4) 0.048(3) -0.007(3) 0.015(2) -0.008(3)
C26 0.034(3) 0.065(4) 0.051(3) -0.018(3) 0.007(2) 0.001(3)
C27 0.055(3) 0.046(3) 0.051(3) -0.009(3) 0.007(3) 0.007(3)
C28 0.043(3) 0.041(3) 0.037(3) -0.004(2) 0.009(2) 0.000(2)
C29 0.033(2) 0.048(3) 0.032(2) 0.011(2) 0.0000(19) -0.014(2)
C30 0.041(3) 0.095(5) 0.029(3) 0.006(3) 0.003(2) -0.018(3)
C31 0.050(4) 0.141(7) 0.035(3) 0.019(4) -0.002(3) -0.036(4)
C32 0.053(4) 0.123(7) 0.066(4) 0.057(5) -0.021(3) -0.029(4)
C33 0.059(4) 0.071(5) 0.087(5) 0.029(4) -0.017(4) 0.002(3)
C34 0.046(3) 0.052(3) 0.057(3) 0.014(3) -0.006(2) 0.000(3)
C35 0.027(2) 0.030(2) 0.028(2) 0.0002(18) 0.0015(17) -0.0017(18)
C36 0.029(2) 0.036(2) 0.024(2) -0.0014(18) 0.0034(17) -0.0030(19)
C37 0.025(2) 0.031(2) 0.033(2) -0.0023(18) 0.0056(17) 0.0002(18)
P3 0.0287(8) 0.0390(9) 0.0336(8) 0.000 0.0014(7) 0.000
F3 0.033(2) 0.074(3) 0.052(2) 0.000 -0.0053(18) 0.000
F4 0.031(2) 0.064(3) 0.050(2) 0.000 -0.0051(17) 0.000
F5 0.0498(17) 0.0449(17) 0.068(2) 0.0145(15) 0.0068(15) -0.0051(14)
F6 0.0515(19) 0.090(3) 0.060(2) -0.0351(19) 0.0025(15) 0.0079(18)
P4 0.0583(12) 0.0423(11) 0.0436(10) 0.000 0.0171(9) 0.000
F7 0.080(3) 0.054(3) 0.056(3) 0.000 0.005(2) 0.000
F8 0.088(2) 0.053(2) 0.061(2) 0.0105(16) 0.0247(18) -0.0043(18)
F9 0.059(3) 0.053(3) 0.060(3) 0.000 0.001(2) 0.000
F10 0.0577(19) 0.0575(19) 0.0487(17) 0.0102(15) 0.0105(14) 0.0004(15)
P5 0.0337(9) 0.0393(10) 0.0357(9) 0.000 0.0074(7) 0.000
F11 0.054(3) 0.063(3) 0.085(4) 0.000 -0.027(3) 0.000
F12 0.118(5) 0.141(6) 0.051(3) 0.000 -0.023(3) 0.000
F13 0.063(2) 0.118(3) 0.087(3) -0.041(2) -0.0060(19) 0.046(2)
F14 0.099(3) 0.104(4) 0.144(4) 0.069(3) 0.041(3) -0.004(3)
P6 0.0269(8) 0.0380(10) 0.0388(9) 0.000 0.0073(7) 0.000
F15 0.033(2) 0.088(4) 0.077(3) 0.000 -0.002(2) 0.000
F16 0.031(2) 0.049(2) 0.049(2) 0.000 0.0094(17) 0.000
F17 0.065(6) 0.27(3) 0.073(6) 0.085(10) 0.012(5) -0.059(10)
F18 0.074(7) 0.24(3) 0.052(5) 0.068(9) -0.015(4) -0.076(11)
F19 0.065(6) 0.069(8) 0.184(18) -0.082(11) 0.008(10) -0.012(6)
F20 0.053(7) 0.076(8) 0.23(2) -0.100(12) -0.044(11) 0.030(5)
O1 0.087(4) 0.142(5) 0.114(4) 0.081(4) 0.058(3) 0.053(3)
N1 0.033(3) 0.065(5) 0.052(4) 0.000 0.019(3) 0.000
C38 0.048(5) 0.091(7) 0.041(4) 0.000 0.006(4) 0.000
O2 0.062(3) 0.085(3) 0.080(3) -0.008(3) 0.009(2) -0.030(3)
N2 0.038(4) 0.073(5) 0.063(4) 0.000 0.001(3) 0.000
C39 0.056(5) 0.079(6) 0.054(5) 0.000 0.015(4) 0.000
O3 0.071(3) 0.075(3) 0.068(3) 0.029(2) 0.002(2) 0.016(2)
N3 0.037(3) 0.068(5) 0.039(3) 0.000 0.008(3) 0.000
C40 0.034(4) 0.115(8) 0.045(4) 0.000 0.008(3) 0.000
O4 0.078(3) 0.123(5) 0.080(3) -0.047(3) -0.014(3) 0.048(3)
N4 0.046(4) 0.063(5) 0.045(4) 0.000 0.002(3) 0.000
C41 0.050(5) 0.076(6) 0.051(5) 0.000 0.002(4) 0.000

loop_
_atom_type_symbol
_atom_type_description
_atom_type_scat_dispersion_real
_atom_type_scat_dispersion_imag
_atom_type_scat_source
C C 0.0181 0.0091 'International Tables Vol C Tables 4.2.6.8 and 6.1.1.4'
H H 0.0000 0.0000 'International Tables Vol C Tables 4.2.6.8 and 6.1.1.4'
F F 0.0727 0.0534 'International Tables Vol C Tables 4.2.6.8 and 6.1.1.4'
N N 0.0311 0.0180 'International Tables Vol C Tables 4.2.6.8 and 6.1.1.4'
O O 0.0492 0.0322 'International Tables Vol C Tables 4.2.6.8 and 6.1.1.4'
P P 0.2955 0.4335 'International Tables Vol C Tables 4.2.6.8 and 6.1.1.4'
Pt Pt -4.5932 6.9264 'International Tables Vol C Tables 4.2.6.8 and 6.1.1.4'
S S 0.3331 0.5567 'International Tables Vol C Tables 4.2.6.8 and 6.1.1.4'

loop_
_geom_angle_atom_site_label_1
_geom_angle_atom_site_label_2
_geom_angle_atom_site_label_3
_geom_angle
_geom_angle_site_symmetry_1
_geom_angle_site_symmetry_3
S1 Pt1 S2 92.02(4) . .
P1 Pt1 S1 85.88(4) . .
P1 Pt1 S2 167.49(4) . .
P1 Pt1 P2 99.36(4) . .
P2 Pt1 S1 166.85(4) . .
P2 Pt1 S2 85.37(4) . .
C2 S1 Pt1 105.54(15) . .
C3 S1 Pt1 112.22(16) . .
C3 S1 C2 102.7(2) . .
C21 S2 Pt1 104.46(14) . .
C35 S2 Pt1 109.38(15) . .
C35 S2 C21 105.1(2) . .
C1 P1 Pt1 105.34(16) . .
C9 P1 Pt1 121.47(14) . .
C9 P1 C1 106.4(2) . .
C15 P1 Pt1 110.10(15) . .
C15 P1 C1 105.5(2) . .
C15 P1 C9 106.9(2) . .
C22 P2 Pt1 106.01(14) . .
C23 P2 Pt1 111.57(16) . .
C23 P2 C22 104.8(2) . .
C23 P2 C29 107.1(2) . .
C29 P2 Pt1 119.78(15) . .
C29 P2 C22 106.5(2) . .
P1 C1 H1A 109.9 . .
P1 C1 H1B 109.9 . .
H1A C1 H1B 108.3 . .
C2 C1 P1 108.8(3) . .
C2 C1 H1A 109.9 . .
C2 C1 H1B 109.9 . .
S1 C2 H2A 110.0 . .
S1 C2 H2B 110.0 . .
C1 C2 S1 108.2(3) . .
C1 C2 H2A 110.0 . .
C1 C2 H2B 110.0 . .
H2A C2 H2B 108.4 . .
C4 C3 S1 116.1(4) . .
C8 C3 S1 122.5(4) . .
C8 C3 C4 121.4(5) . .
C3 C4 H4 120.5 . .
C5 C4 C3 119.0(5) . .
C5 C4 H4 120.5 . .
C4 C5 H5 119.8 . .
C4 C5 C6 120.5(5) . .
C6 C5 H5 119.8 . .
C5 C6 H6 119.8 . .
C5 C6 C7 120.5(5) . .
C7 C6 H6 119.8 . .
C6 C7 H7 119.8 . .
C6 C7 C8 120.4(6) . .
C8 C7 H7 119.8 . .
C3 C8 C7 118.2(5) . .
C3 C8 H8 120.9 . .
C7 C8 H8 120.9 . .
C10 C9 P1 119.4(4) . .
C14 C9 P1 121.0(4) . .
C14 C9 C10 119.5(5) . .
C9 C10 H10 120.1 . .
C11 C10 C9 119.8(5) . .
C11 C10 H10 120.1 . .
C10 C11 H11 119.8 . .
C12 C11 C10 120.5(5) . .
C12 C11 H11 119.8 . .
C11 C12 H12 120.3 . .
C13 C12 C11 119.4(5) . .
C13 C12 H12 120.3 . .
C12 C13 H13 119.4 . .
C12 C13 C14 121.2(5) . .
C14 C13 H13 119.4 . .
C9 C14 C13 119.6(5) . .
C9 C14 H14 120.2 . .
C13 C14 H14 120.2 . .
C16 C15 P1 120.0(4) . .
C16 C15 C20 119.3(4) . .
C20 C15 P1 120.8(3) . .
C15 C16 H16 120.1 . .
C17 C16 C15 119.9(5) . .
C17 C16 H16 120.1 . .
C16 C17 H17 119.8 . .
C16 C17 C18 120.5(4) . .
C18 C17 H17 119.8 . .
C17 C18 H18 120.0 . .
C19 C18 C17 120.0(4) . .
C19 C18 H18 120.0 . .
C18 C19 H19 120.1 . .
C18 C19 C20 119.8(5) . .
C20 C19 H19 120.1 . .
C15 C20 H20 119.8 . .
C19 C20 C15 120.5(4) . .
C19 C20 H20 119.8 . .
S2 C21 H21A 110.3 . .
S2 C21 H21B 110.3 . .
H21A C21 H21B 108.5 . .
C22 C21 S2 107.3(3) . .
C22 C21 H21A 110.3 . .
C22 C21 H21B 110.3 . .
P2 C22 H22A 109.9 . .
P2 C22 H22B 109.9 . .
C21 C22 P2 109.1(3) . .
C21 C22 H22A 109.9 . .
C21 C22 H22B 109.9 . .
H22A C22 H22B 108.3 . .
C24 C23 P2 119.7(4) . .
C28 C23 P2 120.7(4) . .
C28 C23 C24 119.6(4) . .
C23 C24 H24 120.4 . .
C25 C24 C23 119.2(5) . .
C25 C24 H24 120.4 . .
C24 C25 H25 119.6 . .
C26 C25 C24 120.9(5) . .
C26 C25 H25 119.6 . .
C25 C26 H26 120.0 . .
C25 C26 C27 120.1(5) . .
C27 C26 H26 120.0 . .
C26 C27 H27 120.1 . .
C28 C27 C26 119.9(5) . .
C28 C27 H27 120.1 . .
C23 C28 H28 119.9 . .
C27 C28 C23 120.3(5) . .
C27 C28 H28 119.9 . .
C30 C29 P2 121.6(4) . .
C30 C29 C34 119.2(5) . .
C34 C29 P2 119.0(4) . .
C29 C30 H30 120.1 . .
C29 C30 C31 119.7(6) . .
C31 C30 H30 120.1 . .
C30 C31 H31 119.5 . .
C32 C31 C30 121.1(6) . .
C32 C31 H31 119.5 . .
C31 C32 H32 120.2 . .
C31 C32 C33 119.6(6) . .
C33 C32 H32 120.2 . .
C32 C33 H33 120.0 . .
C32 C33 C34 120.0(7) . .
C34 C33 H33 120.0 . .
C29 C34 H34 119.9 . .
C33 C34 C29 120.3(6) . .
C33 C34 H34 119.9 . .
C36 C35 S2 123.6(3) . .
C36 C35 C37 118.5(4) . 3_565
C37 C35 S2 117.7(3) 3_565 .
F1 C36 C35 120.0(4) . .
F1 C36 C37 118.6(4) . .
C37 C36 C35 121.4(4) . .
F2 C37 C35 120.6(4) . 3_565
F2 C37 C36 119.4(4) . .
C36 C37 C35 120.0(4) . 3_565
F4 P3 F3 179.2(2) . .
F5 P3 F3 90.17(17) 4_575 .
F5 P3 F3 90.17(17) . .
F5 P3 F4 90.38(17) 4_575 .
F5 P3 F4 90.38(17) . .
F5 P3 F5 90.4(3) . 4_575
F5 P3 F6 179.6(2) . 4_575
F5 P3 F6 179.6(2) 4_575 .
F5 P3 F6 89.99(19) . .
F5 P3 F6 89.99(19) 4_575 4_575
F6 P3 F3 89.69(17) . .
F6 P3 F3 89.69(17) 4_575 .
F6 P3 F4 89.76(17) . .
F6 P3 F4 89.76(17) 4_575 .
F6 P3 F6 89.6(3) 4_575 .
F7 P4 F8 89.7(2) . 4_575
F7 P4 F8 89.7(2) . .
F7 P4 F9 179.5(3) . .
F7 P4 F10 90.50(19) . .
F7 P4 F10 90.50(19) . 4_575
F8 P4 F8 91.5(3) . 4_575
F8 P4 F9 90.0(2) 4_575 .
F8 P4 F9 90.0(2) . .
F8 P4 F10 89.48(17) . 4_575
F8 P4 F10 179.0(2) . .
F8 P4 F10 89.48(17) 4_575 .
F8 P4 F10 179.0(2) 4_575 4_575
F10 P4 F9 89.87(19) 4_575 .
F10 P4 F9 89.87(19) . .
F10 P4 F10 89.5(3) 4_575 .
F11 P5 F12 178.9(4) . .
F11 P5 F14 88.2(3) . 4_565
F11 P5 F14 88.2(3) . .
F13 P5 F11 91.0(2) 4_565 .
F13 P5 F11 91.0(2) . .
F13 P5 F12 89.7(2) . .
F13 P5 F12 89.7(2) 4_565 .
F13 P5 F13 93.5(4) 4_565 .
F13 P5 F14 177.7(3) . 4_565
F13 P5 F14 88.6(3) 4_565 4_565
F13 P5 F14 177.7(3) 4_565 .
F13 P5 F14 88.6(3) . .
F14 P5 F12 91.0(3) . .
F14 P5 F12 91.0(3) 4_565 .
F14 P5 F14 89.2(4) . 4_565
F15 P6 F16 179.9(3) . .
F17 P6 F15 91.7(7) 4_565 .
F17 P6 F15 91.7(7) . .
F17 P6 F16 88.1(7) 4_565 .
F17 P6 F16 88.1(7) . .
F17 P6 F17 63.6(16) . 4_565
F17 P6 F18 120.2(10) . 4_565
F17 P6 F18 120.2(10) 4_565 .
F17 P6 F18 175.2(11) 4_565 4_565
F17 P6 F18 175.2(11) . .
F17 P6 F19 153.1(11) 4_565 .
F17 P6 F19 89.5(9) . .
F17 P6 F19 89.5(9) 4_565 4_565
F17 P6 F19 153.1(11) . 4_565
F18 P6 F15 91.0(6) . .
F18 P6 F15 91.0(6) 4_565 .
F18 P6 F16 89.1(6) 4_565 .
F18 P6 F16 89.1(6) . .
F18 P6 F18 55.8(13) 4_565 .
F18 P6 F19 86.5(10) . .
F18 P6 F19 30.8(9) 4_565 .
F18 P6 F19 30.7(9) . 4_565
F18 P6 F19 86.5(10) 4_565 4_565
F19 P6 F15 90.5(6) . .
F19 P6 F15 90.5(6) 4_565 .
F19 P6 F16 89.6(6) . .
F19 P6 F16 89.6(6) 4_565 .
F19 P6 F19 117.3(13) . 4_565
F20 P6 F15 90.5(6) . .
F20 P6 F15 90.5(6) 4_565 .
F20 P6 F16 89.4(6) 4_565 .
F20 P6 F16 89.4(6) . .
F20 P6 F17 91.2(11) 4_565 4_565
F20 P6 F17 27.6(12) . 4_565
F20 P6 F17 27.6(12) 4_565 .
F20 P6 F17 91.2(11) . .
F20 P6 F18 92.7(10) 4_565 4_565
F20 P6 F18 148.5(12) . 4_565
F20 P6 F18 92.7(10) . .
F20 P6 F18 148.5(12) 4_565 .
F20 P6 F19 62.0(9) 4_565 .
F20 P6 F19 178.8(10) . .
F20 P6 F19 178.8(10) 4_565 4_565
F20 P6 F19 62.0(9) . 4_565
F20 P6 F20 118.8(17) . 4_565
O1 N1 O1 123.2(9) 4_575 .
O1 N1 C38 118.4(5) 4_575 .
O1 N1 C38 118.4(5) . .
N1 C38 H38A 109.5 . .
N1 C38 H38B 109.5 . .
N1 C38 H38C 109.5 . .
O2 N2 O2 123.1(7) 4_575 .
O2 N2 C39 118.5(4) . .
O2 N2 C39 118.5(4) 4_575 .
N2 C39 H39A 109.5 . .
N2 C39 H39B 109.5 . .
N2 C39 H39C 109.5 . .
H39A C39 H39B 109.5 . .
H39A C39 H39C 109.5 . .
H39B C39 H39C 109.5 . .
O3 N3 O3 122.2(7) 4_575 .
O3 N3 C40 118.9(3) . .
O3 N3 C40 118.9(3) 4_575 .
N3 C40 H40A 109.5 . .
N3 C40 H40B 109.5 . .
N3 C40 H40C 109.5 . .
O4 N4 O4 126.0(8) 4_565 .
O4 N4 C41 117.0(4) . .
O4 N4 C41 117.0(4) 4_565 .
N4 C41 H41A 109.5 . .
N4 C41 H41B 109.5 . .
N4 C41 H41C 109.5 . .

loop_
_geom_bond_atom_site_label_1
_geom_bond_atom_site_label_2
_geom_bond_distance
_geom_bond_site_symmetry_2
Pt1 S1 2.3366(10) .
Pt1 S2 2.3466(10) .
Pt1 P1 2.2698(11) .
Pt1 P2 2.2804(10) .
S1 C2 1.832(5) .
S1 C3 1.782(5) .
S2 C21 1.829(4) .
S2 C35 1.776(4) .
P1 C1 1.827(5) .
P1 C9 1.813(5) .
P1 C15 1.812(4) .
P2 C22 1.832(4) .
P2 C23 1.803(5) .
P2 C29 1.804(5) .
F1 C36 1.341(5) .
F2 C37 1.329(5) .
C1 H1A 0.9900 .
C1 H1B 0.9900 .
C1 C2 1.518(7) .
C2 H2A 0.9900 .
C2 H2B 0.9900 .
C3 C4 1.395(7) .
C3 C8 1.383(7) .
C4 H4 0.9500 .
C4 C5 1.368(8) .
C5 H5 0.9500 .
C5 C6 1.372(9) .
C6 H6 0.9500 .
C6 C7 1.380(8) .
C7 H7 0.9500 .
C7 C8 1.390(7) .
C8 H8 0.9500 .
C9 C10 1.394(7) .
C9 C14 1.370(7) .
C10 H10 0.9500 .
C10 C11 1.392(7) .
C11 H11 0.9500 .
C11 C12 1.375(8) .
C12 H12 0.9500 .
C12 C13 1.357(8) .
C13 H13 0.9500 .
C13 C14 1.401(7) .
C14 H14 0.9500 .
C15 C16 1.391(6) .
C15 C20 1.394(7) .
C16 H16 0.9500 .
C16 C17 1.381(7) .
C17 H17 0.9500 .
C17 C18 1.387(8) .
C18 H18 0.9500 .
C18 C19 1.378(7) .
C19 H19 0.9500 .
C19 C20 1.386(6) .
C20 H20 0.9500 .
C21 H21A 0.9900 .
C21 H21B 0.9900 .
C21 C22 1.501(6) .
C22 H22A 0.9900 .
C22 H22B 0.9900 .
C23 C24 1.401(7) .
C23 C28 1.387(7) .
C24 H24 0.9500 .
C24 C25 1.377(7) .
C25 H25 0.9500 .
C25 C26 1.372(8) .
C26 H26 0.9500 .
C26 C27 1.385(8) .
C27 H27 0.9500 .
C27 C28 1.375(7) .
C28 H28 0.9500 .
C29 C30 1.373(7) .
C29 C34 1.386(8) .
C30 H30 0.9500 .
C30 C31 1.382(8) .
C31 H31 0.9500 .
C31 C32 1.361(11) .
C32 H32 0.9500 .
C32 C33 1.372(11) .
C33 H33 0.9500 .
C33 C34 1.380(8) .
C34 H34 0.9500 .
C35 C36 1.387(6) .
C35 C37 1.390(6) 3_565
C36 C37 1.370(6) .
C37 C35 1.390(6) 3_565
P3 F3 1.599(4) .
P3 F4 1.595(4) .
P3 F5 1.584(3) .
P3 F5 1.584(3) 4_575
P3 F6 1.588(3) 4_575
P3 F6 1.588(3) .
P4 F7 1.557(5) .
P4 F8 1.588(3) .
P4 F8 1.588(3) 4_575
P4 F9 1.603(5) .
P4 F10 1.590(3) .
P4 F10 1.590(3) 4_575
P5 F11 1.566(5) .
P5 F12 1.574(6) .
P5 F13 1.561(4) 4_565
P5 F13 1.561(4) .
P5 F14 1.573(4) .
P5 F14 1.573(4) 4_565
P6 F15 1.575(5) .
P6 F16 1.621(4) .
P6 F17 1.534(12) .
P6 F17 1.534(12) 4_565
P6 F18 1.540(12) 4_565
P6 F18 1.540(12) .
P6 F19 1.550(13) .
P6 F19 1.550(13) 4_565
P6 F20 1.517(12) 4_565
P6 F20 1.517(12) .
O1 N1 1.198(6) .
N1 O1 1.198(6) 4_575
N1 C38 1.429(10) .
C38 H38A 0.9800 .
C38 H38B 0.9800 .
C38 H38C 0.9800 .
O2 N2 1.237(5) .
N2 O2 1.237(5) 4_575
N2 C39 1.468(10) .
C39 H39A 0.9800 .
C39 H39B 0.9800 .
C39 H39C 0.9800 .
O3 N3 1.211(5) .
N3 O3 1.211(5) 4_575
N3 C40 1.474(10) .
C40 H40A 0.9800 .
C40 H40B 0.9800 .
C40 H40C 0.9800 .
O4 N4 1.218(6) .
N4 O4 1.218(6) 4_565
N4 C41 1.434(10) .
C41 H41A 0.9800 .
C41 H41B 0.9800 .
C41 H41C 0.9800 .

loop_
_geom_torsion_atom_site_label_1
_geom_torsion_atom_site_label_2
_geom_torsion_atom_site_label_3
_geom_torsion_atom_site_label_4
_geom_torsion
_geom_torsion_site_symmetry_1
_geom_torsion_site_symmetry_4
Pt1 S1 C2 C1 -38.7(3) . .
Pt1 S1 C3 C4 144.5(3) . .
Pt1 S1 C3 C8 -35.3(5) . .
Pt1 S2 C21 C22 -45.9(3) . .
Pt1 S2 C35 C36 -49.9(4) . .
Pt1 S2 C35 C37 125.8(3) . 3_565
Pt1 P1 C1 C2 -47.5(3) . .
Pt1 P1 C9 C10 -64.6(4) . .
Pt1 P1 C9 C14 112.0(4) . .
Pt1 P1 C15 C16 160.8(3) . .
Pt1 P1 C15 C20 -19.6(4) . .
Pt1 P2 C22 C21 -43.2(3) . .
Pt1 P2 C23 C24 171.1(3) . .
Pt1 P2 C23 C28 -10.1(4) . .
Pt1 P2 C29 C30 114.1(4) . .
Pt1 P2 C29 C34 -61.0(4) . .
S1 Pt1 S2 C21 -151.56(17) . .
S1 Pt1 S2 C35 -39.48(15) . .
S1 Pt1 P1 C1 17.82(16) . .
S1 Pt1 P1 C9 138.52(19) . .
S1 Pt1 P1 C15 -95.49(16) . .
S1 Pt1 P2 C22 90.0(2) . .
S1 Pt1 P2 C23 -23.5(3) . .
S1 Pt1 P2 C29 -149.7(2) . .
S1 C3 C4 C5 -179.6(4) . .
S1 C3 C8 C7 -179.9(4) . .
S2 Pt1 S1 C2 -159.61(17) . .
S2 Pt1 S1 C3 -48.46(17) . .
S2 Pt1 P1 C1 98.6(2) . .
S2 Pt1 P1 C9 -140.7(2) . .
S2 Pt1 P1 C15 -14.8(3) . .
S2 Pt1 P2 C22 10.98(15) . .
S2 Pt1 P2 C23 -102.49(16) . .
S2 Pt1 P2 C29 131.3(2) . .
S2 C21 C22 P2 58.2(4) . .
S2 C35 C36 F1 -3.7(6) . .
S2 C35 C36 C37 176.5(3) . .
P1 Pt1 S1 C2 8.04(17) . .
P1 Pt1 S1 C3 119.19(17) . .
P1 Pt1 S2 C21 128.4(2) . .
P1 Pt1 S2 C35 -119.6(2) . .
P1 Pt1 P2 C22 -157.35(15) . .
P1 Pt1 P2 C23 89.18(16) . .
P1 Pt1 P2 C29 -37.0(2) . .
P1 C1 C2 S1 56.2(4) . .
P1 C9 C10 C11 177.2(4) . .
P1 C9 C14 C13 -177.7(4) . .
P1 C15 C16 C17 177.8(3) . .
P1 C15 C20 C19 -176.0(4) . .
P2 Pt1 S1 C2 122.1(2) . .
P2 Pt1 S1 C3 -126.7(2) . .
P2 Pt1 S2 C21 15.52(17) . .
P2 Pt1 S2 C35 127.61(15) . .
P2 Pt1 P1 C1 -150.03(16) . .
P2 Pt1 P1 C9 -29.33(19) . .
P2 Pt1 P1 C15 96.66(16) . .
P2 C23 C24 C25 176.7(4) . .
P2 C23 C28 C27 -176.6(4) . .
P2 C29 C30 C31 -177.8(4) . .
P2 C29 C34 C33 176.6(5) . .
F1 C36 C37 F2 -1.2(6) . .
F1 C36 C37 C35 179.4(4) . 3_565
C1 P1 C9 C10 55.6(4) . .
C1 P1 C9 C14 -127.8(4) . .
C1 P1 C15 C16 47.6(4) . .
C1 P1 C15 C20 -132.8(4) . .
C2 S1 C3 C4 -102.6(4) . .
C2 S1 C3 C8 77.6(5) . .
C3 S1 C2 C1 -156.4(3) . .
C3 C4 C5 C6 -0.7(9) . .
C4 C3 C8 C7 0.3(8) . .
C4 C5 C6 C7 0.7(10) . .
C5 C6 C7 C8 -0.2(9) . .
C6 C7 C8 C3 -0.3(8) . .
C8 C3 C4 C5 0.2(8) . .
C9 P1 C1 C2 -177.7(3) . .
C9 P1 C15 C16 -65.3(4) . .
C9 P1 C15 C20 114.2(4) . .
C9 C10 C11 C12 0.4(9) . .
C10 C9 C14 C13 -1.2(8) . .
C10 C11 C12 C13 -0.7(9) . .
C11 C12 C13 C14 0.1(9) . .
C12 C13 C14 C9 0.9(9) . .
C14 C9 C10 C11 0.6(8) . .
C15 P1 C1 C2 69.0(4) . .
C15 P1 C9 C10 168.0(4) . .
C15 P1 C9 C14 -15.4(5) . .
C15 C16 C17 C18 -1.6(7) . .
C16 C15 C20 C19 3.6(7) . .
C16 C17 C18 C19 3.2(7) . .
C17 C18 C19 C20 -1.4(7) . .
C18 C19 C20 C15 -2.0(7) . .
C20 C15 C16 C17 -1.8(7) . .
C21 S2 C35 C36 61.7(4) . .
C21 S2 C35 C37 -122.5(4) . 3_565
C22 P2 C23 C24 56.9(4) . .
C22 P2 C23 C28 -124.3(4) . .
C22 P2 C29 C30 -125.9(4) . .
C22 P2 C29 C34 59.1(4) . .
C23 P2 C22 C21 74.9(3) . .
C23 P2 C29 C30 -14.2(5) . .
C23 P2 C29 C34 170.7(4) . .
C23 C24 C25 C26 -0.4(8) . .
C24 C23 C28 C27 2.2(7) . .
C24 C25 C26 C27 2.8(8) . .
C25 C26 C27 C28 -2.7(8) . .
C26 C27 C28 C23 0.2(8) . .
C28 C23 C24 C25 -2.1(7) . .
C29 P2 C22 C21 -171.8(3) . .
C29 P2 C23 C24 -56.0(4) . .
C29 P2 C23 C28 122.8(4) . .
C29 C30 C31 C32 1.1(10) . .
C30 C29 C34 C33 1.4(8) . .
C30 C31 C32 C33 1.9(10) . .
C31 C32 C33 C34 -3.2(10) . .
C32 C33 C34 C29 1.5(10) . .
C34 C29 C30 C31 -2.7(8) . .
C35 S2 C21 C22 -161.0(3) . .
C35 C36 C37 F2 178.6(4) . .
C35 C36 C37 C35 -0.8(7) . 3_565
C37 C35 C36 F1 -179.4(4) 3_565 .
C37 C35 C36 C37 0.7(7) 3_565 .
